data_2004283
loop_
_publ_author_name
'N\"ather, C.'
'Bock, H.'
'Bolte, M.'

_publ_section_title
;
 Tris(1,2-dimethoxyethane)lithium 1,1,4,4-Tetraphenyl-1,3-butadiene
 Radical Anion
;
_journal_issue 12
_journal_name_full 'Acta Crystallographica Section C'
_journal_page_first 2510
_journal_page_last 2514
_journal_paper_doi 10.1107/S0108270195007396
_journal_volume 51
_journal_year 1995
_chemical_formula_sum 'C40 H52 Li O6'
_chemical_formula_weight 635.8
_chemical_name_systematic
;
1,1,4,4-Tetraphenyl-1,3-butadiene-lithium-tris(dimethoxyethane)
;
_space_group_IT_number 1
_symmetry_cell_setting triclinic
_symmetry_space_group_name_Hall 'P 1'
_symmetry_space_group_name_H-M 'P 1'
_audit_creation_method SHELXL
_cell_angle_alpha 68.172(5)
_cell_angle_beta 80.307(5)
_cell_angle_gamma 61.792(5)
_cell_formula_units_Z 2
_cell_length_a 12.160(5)
_cell_length_b 12.482(5)
_cell_length_c 14.755(5)
_cell_measurement_reflns_used 22
_cell_measurement_temperature 100
_cell_measurement_theta_max 22.00
_cell_measurement_theta_min 10.50
_cell_volume 1832.0(12)
_computing_cell_refinement DIF4
_computing_data_collection 'DIF4 (Stoe & Cie, 1988a)'
_computing_data_reduction 'REDU4 (Stoe & Cie, 1988b)'
_computing_molecular_graphics 'XP in SHELXTL/PC (Sheldrick, 1990b)'
_computing_publication_material 'SHELXL93 CIFTAB'
_computing_structure_refinement 'SHELXL93 (Sheldrick, 1993)'
_computing_structure_solution 'SHELXS86 (Sheldrick, 1990a)'
_diffrn_ambient_temperature 100
_diffrn_measurement_device 'Stoe AEDII'
_diffrn_measurement_method 2\q/\w
_diffrn_radiation_monochromator 'highly oriented graphite crystal'
_diffrn_radiation_source 'fine-focus sealed tube'
_diffrn_radiation_type MoK\a
_diffrn_radiation_wavelength 0.7106
_diffrn_reflns_av_R_equivalents 0.0000
_diffrn_reflns_av_sigmaI/netI 0.0350
_diffrn_reflns_limit_h_max 14
_diffrn_reflns_limit_h_min 0
_diffrn_reflns_limit_k_max 14
_diffrn_reflns_limit_k_min -12
_diffrn_reflns_limit_l_max 17
_diffrn_reflns_limit_l_min -16
_diffrn_reflns_number 6409
_diffrn_reflns_theta_max 24.53
_diffrn_reflns_theta_min 1.90
_diffrn_standards_decay_% 0.0
_diffrn_standards_interval_time 120
_diffrn_standards_number 4
_exptl_absorpt_coefficient_mu 0.075
_exptl_absorpt_correction_type none
_exptl_crystal_colour 'dark blue'
_exptl_crystal_density_diffrn 1.153
_exptl_crystal_description block
_exptl_crystal_F_000 686
_exptl_crystal_size_max 0.50
_exptl_crystal_size_mid 0.30
_exptl_crystal_size_min 0.30
_refine_diff_density_max 0.508
_refine_diff_density_min -0.248
_refine_ls_abs_structure_details 'Flack (1983) parameter = -0.54(110)'
_refine_ls_abs_structure_Flack -0.5(11)
_refine_ls_extinction_method none
_refine_ls_goodness_of_fit_all 1.043
_refine_ls_goodness_of_fit_obs 1.088
_refine_ls_matrix_type full
_refine_ls_number_parameters 859
_refine_ls_number_reflns 6409
_refine_ls_number_restraints 3
_refine_ls_restrained_S_all 1.043
_refine_ls_restrained_S_obs 1.087
_refine_ls_R_factor_all 0.0623
_refine_ls_R_factor_obs 0.0433
_refine_ls_shift/esd_max 0.000
_refine_ls_shift/esd_mean 0.000
_refine_ls_structure_factor_coef Fsqd
_refine_ls_weighting_scheme
;
calc w = 1/[\s^2^(F~o~^2^) + (0.0892P)^2^ + 0.3469P]
where P = (F~o~^2^ + 2F~c~^2^)/3
;
_refine_ls_wR_factor_all 0.1289
_refine_ls_wR_factor_obs 0.1198
_reflns_number_observed 5256
_reflns_number_total 6409
_reflns_observed_criterion >2sigma(I)
_cod_data_source_file kh1040.cif
_cod_data_source_block b53
_cod_depositor_comments
;
The following automatic conversions were performed:
'_symmetry_cell_setting' value 'Triclinic' changed to 'triclinic'
according to '/home/saulius/struct/CIF-dictionaries/cif_core.dic'
dictionary named 'cif_core.dic' version 2.4.1 from 2010-06-29.

Automatic conversion script
Id: cif_fix_enum 1527 2010-12-29 10:47:43Z saulius 

The following automatic conversions were performed:

'_symmetry_cell_setting' value 'Triclinic' changed to 'triclinic'
according to /home/saulius/struct/CIF-dictionaries/cif_core.dic
dictionary named 'cif_core.dic' version 2.4.1 from 2010-06-29.

Automatic conversion script
Id: cif_fix_values 1715 2011-07-08 13:25:40Z adriana 
;
_cod_original_formula_sum 'C40 H52 Li1 O6'
_cod_database_code 2004283

loop_
_symmetry_equiv_pos_as_xyz
'x, y, z'

loop_
_atom_site_aniso_label
_atom_site_aniso_U_11
_atom_site_aniso_U_22
_atom_site_aniso_U_33
_atom_site_aniso_U_12
_atom_site_aniso_U_13
_atom_site_aniso_U_23
Li1 0.015(3) 0.023(3) 0.040(4) -0.005(3) 0.001(3) -0.015(3)
C1 0.076(4) 0.062(4) 0.068(4) -0.052(3) 0.015(3) -0.027(3)
O2 0.058(2) 0.061(2) 0.052(2) -0.046(2) 0.009(2) -0.025(2)
C3 0.046(3) 0.071(4) 0.098(5) -0.035(3) -0.007(3) -0.044(4)
C4 0.032(3) 0.093(5) 0.076(4) -0.029(3) -0.007(3) -0.041(4)
O5 0.053(2) 0.040(2) 0.069(2) -0.021(2) -0.035(2) -0.006(2)
C6 0.049(3) 0.037(3) 0.054(3) 0.003(2) -0.024(2) -0.018(2)
C11 0.031(3) 0.074(4) 0.138(6) -0.026(3) 0.035(3) -0.089(4)
O12 0.0195(14) 0.0238(15) 0.073(2) -0.0010(12) 0.0007(14) -0.0236(15)
C13 0.030(3) 0.033(3) 0.097(5) 0.005(2) 0.005(3) 0.005(3)
C14 0.043(3) 0.072(4) 0.077(4) -0.029(3) -0.033(3) 0.029(4)
O15 0.047(2) 0.043(2) 0.049(2) -0.027(2) -0.0200(15) -0.0025(15)
C16 0.135(6) 0.083(4) 0.048(3) -0.078(5) -0.038(4) 0.000(3)
C21 0.032(3) 0.055(3) 0.086(4) -0.024(2) 0.031(3) -0.047(3)
O22 0.026(2) 0.038(2) 0.071(2) -0.0170(13) 0.0169(14) -0.036(2)
C23 0.032(2) 0.026(2) 0.049(3) -0.007(2) 0.004(2) -0.025(2)
C24 0.028(2) 0.021(2) 0.040(2) -0.008(2) -0.004(2) -0.014(2)
O25 0.0182(13) 0.0242(14) 0.040(2) -0.0076(11) 0.0026(11) -0.0139(12)
C26 0.026(2) 0.028(2) 0.058(3) -0.014(2) 0.004(2) -0.006(2)
Li2 0.026(3) 0.027(3) 0.035(4) -0.008(3) -0.003(3) -0.016(3)
C31 0.042(3) 0.082(4) 0.064(4) -0.033(3) 0.007(2) -0.040(3)
O32 0.035(2) 0.034(2) 0.035(2) -0.0185(13) -0.0076(12) -0.0119(13)
C33 0.044(3) 0.045(3) 0.049(3) -0.015(2) -0.007(2) -0.022(2)
C34 0.056(3) 0.043(3) 0.042(3) -0.024(2) -0.001(2) -0.020(2)
O35 0.035(2) 0.055(2) 0.055(2) -0.026(2) 0.0128(15) -0.031(2)
C36 0.048(3) 0.104(5) 0.077(4) -0.045(3) 0.020(3) -0.045(4)
C41 0.141(7) 0.039(3) 0.049(3) -0.047(4) 0.006(4) -0.011(3)
O42 0.056(2) 0.0237(15) 0.044(2) -0.0158(14) 0.0011(15) -0.0131(14)
C43 0.067(4) 0.029(2) 0.059(3) -0.003(2) 0.002(3) -0.025(2)
C44 0.031(2) 0.029(2) 0.067(3) 0.000(2) 0.007(2) -0.022(2)
O45 0.0248(15) 0.0264(14) 0.044(2) -0.0042(12) 0.0032(12) -0.0170(13)
C46 0.043(3) 0.038(2) 0.042(3) -0.020(2) 0.006(2) -0.014(2)
C51 0.046(3) 0.030(2) 0.074(4) -0.016(2) 0.005(3) -0.025(2)
O52 0.035(2) 0.0279(15) 0.055(2) -0.0062(13) -0.0067(14) -0.0204(14)
C53 0.028(2) 0.037(2) 0.054(3) -0.007(2) -0.008(2) -0.017(2)
C54 0.035(2) 0.044(3) 0.053(3) -0.017(2) -0.005(2) -0.019(2)
O55 0.033(2) 0.039(2) 0.045(2) -0.0122(14) -0.0060(13) -0.0190(14)
C56 0.047(3) 0.044(3) 0.065(3) -0.017(2) 0.001(2) -0.035(3)
C101 0.020(2) 0.021(2) 0.031(2) -0.005(2) -0.008(2) -0.010(2)
C102 0.023(2) 0.024(2) 0.031(2) -0.005(2) -0.006(2) -0.016(2)
C103 0.025(2) 0.021(2) 0.035(2) -0.003(2) -0.008(2) -0.012(2)
C104 0.025(2) 0.020(2) 0.030(2) -0.005(2) -0.009(2) -0.012(2)
C111 0.016(2) 0.018(2) 0.031(2) -0.0046(15) -0.0045(15) -0.012(2)
C112 0.020(2) 0.028(2) 0.051(3) -0.008(2) -0.010(2) -0.011(2)
C113 0.024(2) 0.035(2) 0.050(3) -0.017(2) 0.007(2) -0.013(2)
C114 0.032(2) 0.029(2) 0.035(2) -0.014(2) 0.006(2) -0.007(2)
C115 0.024(2) 0.021(2) 0.027(2) -0.008(2) 0.000(2) -0.009(2)
C116 0.013(2) 0.018(2) 0.030(2) -0.0059(14) -0.0004(15) -0.012(2)
C121 0.027(2) 0.021(2) 0.020(2) -0.011(2) -0.008(2) -0.004(2)
C122 0.025(2) 0.018(2) 0.024(2) -0.011(2) -0.003(2) -0.0085(15)
C123 0.031(2) 0.031(2) 0.028(2) -0.013(2) 0.002(2) -0.016(2)
C124 0.028(2) 0.049(3) 0.023(2) -0.019(2) 0.003(2) -0.014(2)
C125 0.042(3) 0.037(2) 0.023(2) -0.026(2) -0.007(2) 0.001(2)
C126 0.031(2) 0.026(2) 0.026(2) -0.015(2) -0.013(2) 0.001(2)
C131 0.022(2) 0.019(2) 0.040(2) -0.007(2) -0.008(2) -0.012(2)
C132 0.022(2) 0.026(2) 0.039(2) -0.004(2) -0.010(2) -0.011(2)
C133 0.028(2) 0.032(2) 0.044(3) -0.017(2) 0.003(2) -0.013(2)
C134 0.038(3) 0.027(2) 0.035(2) -0.018(2) 0.002(2) -0.009(2)
C135 0.027(2) 0.022(2) 0.035(2) -0.009(2) -0.003(2) -0.009(2)
C136 0.021(2) 0.020(2) 0.036(2) -0.007(2) -0.005(2) -0.015(2)
C141 0.030(2) 0.018(2) 0.021(2) -0.007(2) -0.012(2) -0.006(2)
C142 0.028(2) 0.020(2) 0.023(2) -0.004(2) -0.010(2) -0.007(2)
C143 0.047(3) 0.026(2) 0.018(2) -0.018(2) -0.003(2) -0.003(2)
C144 0.029(2) 0.034(2) 0.026(2) -0.010(2) 0.002(2) -0.015(2)
C145 0.038(2) 0.020(2) 0.026(2) -0.006(2) -0.001(2) -0.010(2)
C146 0.035(2) 0.017(2) 0.025(2) -0.009(2) -0.004(2) -0.008(2)
C201 0.013(2) 0.016(2) 0.024(2) -0.0042(14) -0.0016(14) -0.0102(15)
C202 0.013(2) 0.017(2) 0.021(2) -0.0069(14) 0.0002(13) -0.0065(14)
C203 0.014(2) 0.015(2) 0.024(2) -0.0058(14) 0.0005(14) -0.0060(15)
C204 0.015(2) 0.010(2) 0.029(2) -0.0036(14) -0.0028(15) -0.008(2)
C211 0.013(2) 0.018(2) 0.023(2) -0.0080(14) 0.0007(14) -0.0069(15)
C212 0.019(2) 0.017(2) 0.029(2) -0.009(2) 0.001(2) -0.008(2)
C213 0.034(2) 0.026(2) 0.020(2) -0.016(2) 0.000(2) -0.007(2)
C214 0.036(2) 0.022(2) 0.031(2) -0.015(2) 0.009(2) -0.018(2)
C215 0.029(2) 0.017(2) 0.031(2) -0.012(2) 0.007(2) -0.012(2)
C216 0.019(2) 0.015(2) 0.024(2) -0.0079(15) 0.0025(15) -0.0074(15)
C221 0.012(2) 0.009(2) 0.027(2) -0.0003(13) -0.0014(14) -0.0094(15)
C222 0.015(2) 0.013(2) 0.032(2) -0.0031(14) -0.0002(15) -0.010(2)
C223 0.017(2) 0.016(2) 0.035(2) -0.0069(15) 0.004(2) -0.009(2)
C224 0.032(2) 0.016(2) 0.026(2) -0.005(2) 0.002(2) -0.005(2)
C225 0.029(2) 0.015(2) 0.027(2) -0.005(2) -0.009(2) -0.008(2)
C226 0.021(2) 0.012(2) 0.029(2) -0.0050(15) -0.006(2) -0.003(2)
C231 0.012(2) 0.015(2) 0.028(2) -0.0057(14) 0.0005(14) -0.011(2)
C232 0.023(2) 0.017(2) 0.023(2) -0.009(2) 0.002(2) -0.007(2)
C233 0.027(2) 0.021(2) 0.034(2) -0.013(2) 0.005(2) -0.014(2)
C234 0.027(2) 0.035(2) 0.028(2) -0.017(2) 0.004(2) -0.018(2)
C235 0.023(2) 0.027(2) 0.024(2) -0.011(2) -0.002(2) -0.008(2)
C236 0.020(2) 0.014(2) 0.026(2) -0.0057(14) -0.0036(15) -0.0061(15)
C241 0.014(2) 0.008(2) 0.025(2) -0.0009(14) -0.0039(14) -0.0065(14)
C242 0.018(2) 0.015(2) 0.023(2) -0.0064(14) -0.0022(14) -0.0095(15)
C243 0.022(2) 0.016(2) 0.031(2) -0.0093(15) 0.004(2) -0.009(2)
C244 0.036(2) 0.020(2) 0.021(2) -0.010(2) -0.003(2) -0.003(2)
C245 0.031(2) 0.018(2) 0.025(2) -0.008(2) -0.008(2) -0.005(2)
C246 0.017(2) 0.015(2) 0.031(2) -0.0055(15) -0.0044(15) -0.007(2)

loop_
_atom_site_label
_atom_site_occupancy
_atom_site_fract_x
_atom_site_fract_y
_atom_site_fract_z
_atom_site_U_iso_or_equiv
_atom_site_thermal_displace_type
_atom_site_calc_flag
_atom_site_refinement_flags
_atom_site_type_symbol
Li1 1 .5034(6) .7659(6) .7707(5) .0258(14) Uani d . Li
C1 1 .5782(6) .9883(6) .6416(4) .0601(15) Uani d . C
H1A 1 .529(4) .990(3) .5948(13) .090 Uiso calc R H
H1B 1 .6587(6) .982(2) .6125(18) .090 Uiso calc R H
H1C 1 .533(4) 1.0676(6) .6580(7) .090 Uiso calc R H
O2 1 .5985(3) .8809(3) .7267(2) .0478(8) Uani d . O
C3 1 .6637(5) .8721(6) .8012(5) .062(2) Uani d . C
H3A 1 .6130(5) .9469(6) .8238(5) .074 Uiso calc R H
H3B 1 .7424(5) .8763(6) .7746(5) .074 Uiso calc R H
C4 1 .6918(5) .7556(7) .8827(5) .061(2) Uani d . C
H4A 1 .7695(5) .6856(7) .8694(5) .074 Uiso calc R H
H4B 1 .7066(5) .7680(7) .9412(5) .074 Uiso calc R H
O5 1 .5972(3) .7190(3) .9017(3) .0531(9) Uani d . O
C6 1 .6131(5) .6131(5) .9881(4) .0517(13) Uani d . C
H6A 1 .5388(15) .599(2) .9987(15) .078 Uiso calc R H
H6B 1 .625(4) .6316(15) 1.0436(6) .078 Uiso calc R H
H6C 1 .686(2) .5357(9) .9817(11) .078 Uiso calc R H
C11 1 .3247(5) .9438(6) .8812(5) .068(2) Uani d . C
H11A 1 .383(3) .8751(14) .9341(15) .102 Uiso calc R H
H11B 1 .2392(12) .972(4) .906(2) .102 Uiso calc R H
H11C 1 .345(4) 1.017(3) .8566(9) .102 Uiso calc R H
O12 1 .3357(3) .8969(3) .8047(3) .0403(7) Uani d . O
C13 1 .2641(5) .9952(5) .7201(5) .071(2) Uani d . C
H13A 1 .2990(5) 1.0578(5) .6896(5) .085 Uiso calc R H
H13B 1 .1767(5) 1.0422(5) .7385(5) .085 Uiso calc R H
C14 1 .2685(5) .9335(7) .6509(5) .075(2) Uani d . C
H14A 1 .2254(5) .8781(7) .6788(5) .090 Uiso calc R H
H14B 1 .2258(5) 1.0002(7) .5892(5) .090 Uiso calc R H
O15 1 .3946(3) .8580(3) .6326(2) .0445(8) Uani d . O
C16 1 .4083(8) .7938(7) .5645(4) .078(2) Uani d . C
H16A 1 .4972(8) .744(4) .554(3) .116 Uiso calc R H
H16B 1 .368(4) .8584(7) .5023(13) .116 Uiso calc R H
H16C 1 .369(4) .736(4) .5913(17) .116 Uiso calc R H
C21 1 .7604(5) .6157(5) .6777(4) .0526(14) Uani d . C
H21A 1 .7530(9) .7028(5) .644(2) .079 Uiso calc R H
H21B 1 .7890(17) .568(3) .632(2) .079 Uiso calc R H
H21C 1 .8207(10) .571(3) .7316(5) .079 Uiso calc R H
O22 1 .6416(3) .6239(3) .7156(2) .0402(8) Uani d . O
C23 1 .6471(4) .4994(4) .7680(3) .0348(10) Uani d . C
H23A 1 .6953(4) .4597(4) .8294(3) .042 Uiso calc R H
H23B 1 .6890(4) .4423(4) .7282(3) .042 Uiso calc R H
C24 1 .5167(4) .5158(4) .7901(3) .0295(9) Uani d . C
H24A 1 .4719(4) .5440(4) .7290(3) .035 Uiso calc R H
H24B 1 .5176(4) .4329(4) .8336(3) .035 Uiso calc R H
O25 1 .4560(2) .6111(2) .8369(2) .0276(6) Uani d . O
C26 1 .3334(4) .6258(4) .8677(4) .0394(11) Uani d . C
H26A 1 .2954(12) .690(2) .901(2) .059 Uiso calc R H
H26B 1 .3383(5) .5427(8) .9125(18) .059 Uiso calc R H
H26C 1 .2824(9) .655(3) .8107(4) .059 Uiso calc R H
Li2 1 -0.5170(6) -0.7567(7) -0.7546(5) .0289(14) Uani d . Li
C31 1 -0.2912(5) -0.7334(6) -0.6960(4) .0560(14) Uani d . C
H31A 1 -0.2761(12) -0.705(4) -0.7664(4) .084 Uiso calc R H
H31B 1 -0.2338(5) -0.8250(8) -0.667(3) .084 Uiso calc R H
H31C 1 -0.2775(11) -0.683(3) -0.666(3) .084 Uiso calc R H
O32 1 -0.4137(3) -0.7163(3) -0.6803(2) .0326(6) Uani d . O
C33 1 -0.4379(5) -0.7599(5) -0.5783(4) .0452(12) Uani d . C
H33A 1 -0.4034(5) -0.7284(5) -0.5431(4) .054 Uiso calc R H
H33B 1 -0.3967(5) -0.8554(5) -0.5524(4) .054 Uiso calc R H
C34 1 -0.5792(5) -0.7091(5) -0.5616(4) .0441(11) Uani d . C
H34A 1 -0.5971(5) -0.7421(5) -0.4915(4) .053 Uiso calc R H
H34B 1 -0.6211(5) -0.6135(5) -0.5841(4) .053 Uiso calc R H
O35 1 -0.6220(3) -0.7555(3) -0.6178(2) .0432(8) Uani d . O
C36 1 -0.7511(5) -0.7175(7) -0.6033(5) .069(2) Uani d . C
H36A 1 -0.7830(10) -0.735(4) -0.650(2) .104 Uiso calc R H
H36B 1 -0.7949(7) -0.6249(11) -0.613(3) .104 Uiso calc R H
H36C 1 -0.7652(6) -0.766(3) -0.5367(12) .104 Uiso calc R H
C41 1 -0.4336(8) -01.0530(5) -0.6139(4) .076(2) Uani d . C
H41A 1 -0.490(4) -01.0096(12) -0.569(2) .114 Uiso calc R H
H41B 1 -0.3563(9) -01.123(3) -0.579(2) .114 Uiso calc R H
H41C 1 -0.474(4) -01.089(4) -0.6383(6) .114 Uiso calc R H
O42 1 -0.4049(3) -0.9615(3) -0.6947(2) .0418(8) Uani d . O
C43 1 -0.3298(6) -01.0138(5) -0.7649(4) .0570(15) Uani d . C
H43A 1 -0.3760(6) -01.0389(5) -0.7957(4) .068 Uiso calc R H
H43B 1 -0.2543(6) -01.0925(5) -0.7328(4) .068 Uiso calc R H
C44 1 -0.2934(4) -0.9225(4) -0.8388(4) .0470(12) Uani d . C
H44A 1 -0.2260(4) -0.9187(4) -0.8125(4) .056 Uiso calc R H
H44B 1 -0.2599(4) -0.9524(4) -0.8955(4) .056 Uiso calc R H
O45 1 -0.3946(3) -0.7972(3) -0.8700(2) .0338(7) Uani d . O
C46 1 -0.3660(5) -0.7086(4) -0.9495(3) .0411(11) Uani d . C
H46A 1 -0.4374(12) -0.6228(8) -0.9640(16) .062 Uiso calc R H
H46B 1 -0.348(3) -0.7360(18) -01.0068(7) .062 Uiso calc R H
H46C 1 -0.2931(19) -0.705(2) -0.9331(9) .062 Uiso calc R H
C51 1 -0.6232(5) -0.4564(4) -0.8130(4) .0491(13) Uani d . C
H51A 1 -0.5403(8) -0.4750(15) -0.795(3) .074 Uiso calc R H
H51B 1 -0.681(3) -0.442(2) -0.7588(18) .074 Uiso calc R H
H51C 1 -0.654(3) -0.3787(9) -0.8710(9) .074 Uiso calc R H
O52 1 -0.6152(3) -0.5620(3) -0.8334(2) .0397(7) Uani d . O
C53 1 -0.7348(4) -0.5324(4) -0.8647(4) .0412(11) Uani d . C
H53A 1 -0.7655(4) -0.4518(4) -0.9217(4) .049 Uiso calc R H
H53B 1 -0.7961(4) -0.5210(4) -0.8115(4) .049 Uiso calc R H
C54 1 -0.7169(4) -0.6452(4) -0.8920(4) .0423(11) Uani d . C
H54A 1 -0.7977(4) -0.6311(4) -0.9120(4) .051 Uiso calc R H
H54B 1 -0.6585(4) -0.6537(4) -0.9474(4) .051 Uiso calc R H
O55 1 -0.6685(3) -0.7575(3) -0.8104(2) .0381(7) Uani d . O
C56 1 -0.6610(5) -0.8652(5) -0.8290(4) .0480(12) Uani d . C
H56A 1 -0.637(3) -0.9401(11) -0.7688(8) .072 Uiso calc R H
H56B 1 -0.599(3) -0.885(2) -0.8793(19) .072 Uiso calc R H
H56C 1 -0.7425(10) -0.8440(14) -0.852(3) .072 Uiso calc R H
C101 1 .5909(3) .3487(3) .6133(3) .0239(8) Uani d . C
C102 1 .4854(4) .4601(4) .5628(3) .0254(8) Uani d . C
H102 1 .4121(4) .4855(4) .6006(3) .030 Uiso calc R H
C103 1 .4750(4) .5367(4) .4660(3) .0279(9) Uani d . C
H103 1 .5481(4) .5077(4) .4287(3) .034 Uiso calc R H
C104 1 .3733(4) .6516(4) .4126(3) .0246(8) Uani d . C
C111 1 .5767(3) .2704(3) .7120(3) .0211(8) Uani d . C
C112 1 .4610(4) .2739(4) .7511(3) .0336(10) Uani d . C
H112 1 .3901(4) .3229(4) .7090(3) .040 Uiso calc R H
C113 1 .4462(4) .2088(4) .8482(3) .0356(10) Uani d . C
H113 1 .3659(4) .2170(4) .8717(3) .043 Uiso calc R H
C114 1 .5497(4) .1309(4) .9117(3) .0341(10) Uani d . C
H114 1 .5408(4) .0858(4) .9782(3) .041 Uiso calc R H
C115 1 .6650(4) .1217(4) .8747(3) .0246(8) Uani d . C
H115 1 .7363(4) .0678(4) .9164(3) .030 Uiso calc R H
C116 1 .6793(3) .1888(3) .7789(3) .0195(8) Uani d . C
H116 1 .7601(3) .1804(3) .7568(3) .023 Uiso calc R H
C121 1 .7163(3) .3117(3) .5690(3) .0221(8) Uani d . C
C122 1 .8021(3) .1808(3) .5824(3) .0210(8) Uani d . C
H122 1 .7779(3) .1151(3) .6203(3) .025 Uiso calc R H
C123 1 .9191(4) .1465(4) .5423(3) .0289(9) Uani d . C
H123 1 .9748(4) .0578(4) .5540(3) .035 Uiso calc R H
C124 1 .9573(4) .2400(4) .4845(3) .0325(10) Uani d . C
H124 1 1.0373(4) .2162(4) .4553(3) .039 Uiso calc R H
C125 1 .8753(4) .3688(4) .4707(3) .0331(10) Uani d . C
H125 1 .9000(4) .4337(4) .4318(3) .040 Uiso calc R H
C126 1 .7583(4) .4043(4) .5126(3) .0283(9) Uani d . C
H126 1 .7051(4) .4930(4) .5033(3) .034 Uiso calc R H
C131 1 .3981(4) .7249(4) .3158(3) .0256(9) Uani d . C
C132 1 .5196(4) .7164(4) .2853(3) .0303(9) Uani d . C
H132 1 .5861(4) .6656(4) .3317(3) .036 Uiso calc R H
C133 1 .5435(4) .7798(4) .1905(3) .0334(10) Uani d . C
H133 1 .6258(4) .7697(4) .1733(3) .040 Uiso calc R H
C134 1 .4501(4) .8570(4) .1207(3) .0327(10) Uani d . C
H134 1 .4670(4) .9007(4) .0561(3) .039 Uiso calc R H
C135 1 .3303(4) .8694(4) .1475(3) .0285(9) Uani d . C
H135 1 .2645(4) .9228(4) .1006(3) .034 Uiso calc R H
C136 1 .3056(4) .8045(4) .2421(3) .0241(8) Uani d . C
H136 1 .2230(4) .8144(4) .2575(3) .029 Uiso calc R H
C141 1 .2447(4) .6943(3) .4498(3) .0237(8) Uani d . C
C142 1 .1960(4) .6089(4) .5059(3) .0256(9) Uani d . C
H142 1 .2492(4) .5187(4) .5244(3) .031 Uiso calc R H
C143 1 .0728(4) .6511(4) .5356(3) .0303(9) Uani d . C
H143 1 .0438(4) .5896(4) .5746(3) .036 Uiso calc R H
C144 1 -.0089(4) .7816(4) .5093(3) .0301(9) Uani d . C
H144 1 -.0939(4) .8101(4) .5284(3) .036 Uiso calc R H
C145 1 .0363(4) .8698(4) .4546(3) .0297(9) Uani d . C
H145 1 -.0181(4) .9597(4) .4362(3) .036 Uiso calc R H
C146 1 .1598(4) .8276(4) .4268(3) .0261(9) Uani d . C
H146 1 .1892(4) .8898(4) .3911(3) .031 Uiso calc R H
C201 1 .0000(3) .1529(3) -.0035(3) .0171(7) Uani d . C
C202 1 -.0105(3) .0382(3) .0261(3) .0167(7) Uani d . C
H202 1 -.0339(3) .0094(3) .0921(3) .020 Uiso calc R H
C203 1 .0089(3) -.0407(3) -.0282(3) .0184(7) Uani d . C
H203 1 .0361(3) -.0142(3) -.0934(3) .022 Uiso calc R H
C204 1 -.0068(3) -0.1549(3) .0012(3) .0184(8) Uani d . C
C211 1 -.0089(3) .2105(3) .0701(3) .0175(7) Uani d . C
C212 1 .0200(3) .1365(3) .1694(3) .0212(8) Uani d . C
H212 1 .0486(3) .0458(3) .1896(3) .025 Uiso calc R H
C213 1 .0080(4) .1917(4) .2385(3) .0262(8) Uani d . C
H213 1 .0276(4) .1387(4) .3049(3) .031 Uiso calc R H
C214 1 -.0324(4) .3244(4) .2119(3) .0271(9) Uani d . C
H214 1 -.0395(4) .3623(4) .2590(3) .033 Uiso calc R H
C215 1 -.0619(4) .3990(4) .1145(3) .0243(8) Uani d . C
H215 1 -.0910(4) .4897(4) .0951(3) .029 Uiso calc R H
C216 1 -.0500(3) .3443(3) .0448(3) .0192(8) Uani d . C
H216 1 -.0700(3) .3981(3) -.0214(3) .023 Uiso calc R H
C221 1 .0160(3) .2202(3) -0.1068(3) .0169(7) Uani d . C
C222 1 .0977(3) .2787(3) -0.1376(3) .0205(8) Uani d . C
H222 1 .1404(3) .2793(3) -.0896(3) .025 Uiso calc R H
C223 1 .1171(3) .3343(3) -0.2345(3) .0237(8) Uani d . C
H223 1 .1715(3) .3737(3) -0.2524(3) .028 Uiso calc R H
C224 1 .0572(4) .3334(4) -0.3068(3) .0279(9) Uani d . C
H224 1 .0729(4) .3690(4) -0.3738(3) .033 Uiso calc R H
C225 1 -.0256(4) .2797(3) -0.2792(3) .0243(8) Uani d . C
H225 1 -.0682(4) .2799(3) -0.3277(3) .029 Uiso calc R H
C226 1 -.0463(3) .2255(3) -0.1810(3) .0222(8) Uani d . C
H226 1 -0.1047(3) .1910(3) -0.1637(3) .027 Uiso calc R H
C231 1 -.0002(3) -0.2091(3) -.0732(3) .0176(7) Uani d . C
C232 1 .0289(3) -0.3405(3) -.0491(3) .0213(8) Uani d . C
H232 1 .0388(3) -0.3933(3) .0178(3) .026 Uiso calc R H
C233 1 .0434(4) -0.3953(4) -0.1193(3) .0258(8) Uani d . C
H233 1 .0635(4) -0.4841(4) -.0998(3) .031 Uiso calc R H
C234 1 .0291(4) -0.3220(4) -0.2173(3) .0268(9) Uani d . C
H234 1 .0399(4) -0.3595(4) -0.2656(3) .032 Uiso calc R H
C235 1 -.0015(4) -0.1920(4) -0.2435(3) .0251(8) Uani d . C
H235 1 -.0122(4) -0.1403(4) -0.3106(3) .030 Uiso calc R H
C236 1 -.0168(3) -0.1366(3) -0.1739(3) .0204(8) Uani d . C
H236 1 -.0390(3) -.0471(3) -0.1944(3) .025 Uiso calc R H
C241 1 -.0233(3) -0.2210(3) .1043(3) .0165(7) Uani d . C
C242 1 -0.1054(3) -0.2775(3) .1353(3) .0177(7) Uani d . C
H242 1 -0.1541(3) -0.2720(3) .0883(3) .021 Uiso calc R H
C243 1 -0.1165(3) -0.3413(3) .2335(3) .0229(8) Uani d . C
H243 1 -0.1706(3) -0.3812(3) .2523(3) .027 Uiso calc R H
C244 1 -.0500(4) -0.3478(4) .3044(3) .0274(9) Uani d . C
H244 1 -.0598(4) -0.3896(4) .3716(3) .033 Uiso calc R H
C245 1 .0314(4) -0.2922(4) .2758(3) .0258(9) Uani d . C
H245 1 .0778(4) -0.2959(4) .3235(3) .031 Uiso calc R H
C246 1 .0449(3) -0.2316(3) .1782(3) .0207(8) Uani d . C
H246 1 .1023(3) -0.1958(3) .1600(3) .025 Uiso calc R H

loop_
_atom_type_symbol
_atom_type_description
_atom_type_scat_dispersion_real
_atom_type_scat_dispersion_imag
_atom_type_scat_source
C C 0.0033 0.0016 'International Tables Vol C Tables 4.2.6.8 and 6.1.1.4'
H H 0.0000 0.0000 'International Tables Vol C Tables 4.2.6.8 and 6.1.1.4'
Li Li -0.0003 0.0001 'International Tables Vol C Tables 4.2.6.8 and 6.1.1.4'
O O 0.0106 0.0060 'International Tables Vol C Tables 4.2.6.8 and 6.1.1.4'

loop_
_geom_angle_atom_site_label_1
_geom_angle_atom_site_label_2
_geom_angle_atom_site_label_3
_geom_angle
_geom_angle_publ_flag
O12 Li1 O22 163.4(4) ?
O12 Li1 O2 98.4(3) ?
O22 Li1 O2 93.2(3) ?
O12 Li1 O25 93.0(3) ?
O2 Li1 O25 163.7(4) ?
O12 Li1 O5 94.8(3) ?
O22 Li1 O5 99.5(3) ?
O2 Li1 O5 76.0(3) yes
O25 Li1 O5 91.6(3) ?
O12 Li1 O15 77.4(2) yes
O22 Li1 O25 78.3(2) yes
O22 Li1 O15 89.8(3) ?
O2 Li1 O15 95.4(3) ?
O25 Li1 O15 98.4(3) ?
O5 Li1 O15 167.6(3) ?
C1 O2 C3 114.6(4) ?
C1 O2 Li1 127.7(4) ?
C3 O2 Li1 115.3(4) ?
O2 C3 C4 112.5(4) ?
O5 C4 C3 112.5(4) ?
C4 O5 C6 115.0(4) ?
C4 O5 Li1 112.5(4) ?
C6 O5 Li1 125.5(3) ?
C11 O12 C13 112.9(4) ?
C11 O12 Li1 121.7(3) ?
C13 O12 Li1 112.7(4) ?
O12 C13 C14 108.3(4) ?
O15 C14 C13 108.8(4) ?
C14 O15 C16 112.8(5) ?
C14 O15 Li1 108.7(4) ?
C16 O15 Li1 124.8(4) ?
C21 O22 C23 112.0(3) ?
C21 O22 Li1 127.2(3) ?
C23 O22 Li1 111.8(3) ?
O22 C23 C24 108.2(3) ?
O25 C24 C23 107.7(3) ?
C26 O25 C24 111.5(3) ?
C26 O25 Li1 124.5(3) ?
C24 O25 Li1 111.3(3) ?
O52 Li2 O45 93.9(3) ?
O52 Li2 O32 91.1(3) ?
O45 Li2 O32 100.4(3) ?
O45 Li2 O55 95.3(3) ?
O32 Li2 O55 162.3(4) ?
O52 Li2 O42 171.1(4) ?
O32 Li2 O42 93.0(3) ?
O55 Li2 O42 98.4(3) ?
O52 Li2 O35 97.5(3) ?
O45 Li2 O35 168.5(4) ?
O32 Li2 O35 78.9(2) yes
O45 Li2 O42 77.5(2) yes
O52 Li2 O55 79.6(3) yes
O55 Li2 O35 87.3(3) ?
O42 Li2 O35 91.0(3) ?
C31 O32 C33 110.9(4) ?
C31 O32 Li2 128.3(3) ?
C33 O32 Li2 108.0(3) ?
O32 C33 C34 109.8(4) ?
O35 C34 C33 105.9(4) ?
C36 O35 C34 109.7(4) ?
C36 O35 Li2 128.2(4) ?
C34 O35 Li2 110.5(3) ?
C43 O42 C41 113.4(4) ?
C43 O42 Li2 112.4(3) ?
C41 O42 Li2 127.9(4) ?
O42 C43 C44 111.2(4) ?
O45 C44 C43 112.1(4) ?
C46 O45 C44 113.7(3) ?
C46 O45 Li2 126.8(3) ?
C44 O45 Li2 111.8(3) ?
C51 O52 C53 109.8(3) ?
C51 O52 Li2 127.2(3) ?
C53 O52 Li2 111.5(3) ?
O52 C53 C54 106.7(3) ?
O55 C54 C53 108.2(4) ?
C54 O55 C56 110.6(4) ?
C54 O55 Li2 106.9(3) ?
C56 O55 Li2 124.3(3) ?
C102 C101 C111 119.4(3) yes
C102 C101 C121 121.4(3) yes
C111 C101 C121 119.1(3) yes
C103 C102 C101 128.5(4) yes
C102 C103 C104 130.9(4) yes
C103 C104 C131 117.8(4) yes
C103 C104 C141 122.4(4) yes
C131 C104 C141 119.7(3) yes
C112 C111 C116 114.7(4) ?
C112 C111 C101 123.5(3) ?
C116 C111 C101 121.7(3) ?
C113 C112 C111 123.0(4) ?
C112 C113 C114 120.2(4) ?
C115 C114 C113 118.2(4) ?
C116 C115 C114 121.8(4) ?
C115 C116 C111 122.1(3) ?
C126 C121 C122 116.2(4) ?
C126 C121 C101 121.9(3) ?
C122 C121 C101 121.9(3) ?
C123 C122 C121 121.8(4) ?
C122 C123 C124 121.0(4) ?
C125 C124 C123 118.3(4) ?
C126 C125 C124 121.2(4) ?
C125 C126 C121 121.4(4) ?
C136 C131 C132 114.4(4) ?
C136 C131 C104 122.4(3) ?
C132 C131 C104 123.1(3) ?
C133 C132 C131 122.3(4) ?
C134 C133 C132 121.3(4) ?
C133 C134 C135 118.3(4) ?
C136 C135 C134 120.9(4) ?
C135 C136 C131 122.7(4) ?
C142 C141 C146 115.4(4) ?
C142 C141 C104 123.2(3) ?
C146 C141 C104 121.3(4) ?
C143 C142 C141 122.3(4) ?
C142 C143 C144 121.0(4) ?
C143 C144 C145 118.5(4) ?
C146 C145 C144 120.4(4) ?
C145 C146 C141 122.4(4) ?
C202 C201 C221 121.8(3) yes
C202 C201 C211 119.2(3) yes
C221 C201 C211 119.0(3) yes
C201 C202 C203 128.9(3) yes
C202 C203 C204 128.7(3) yes
C203 C204 C231 118.5(3) yes
C203 C204 C241 121.2(3) yes
C231 C204 C241 120.3(3) yes
C212 C211 C216 116.2(3) ?
C212 C211 C201 122.4(3) ?
C216 C211 C201 121.4(3) ?
C213 C212 C211 122.0(3) ?
C212 C213 C214 120.9(4) ?
C215 C214 C213 118.0(3) ?
C216 C215 C214 121.5(3) ?
C215 C216 C211 121.4(3) ?
C226 C221 C222 116.0(3) ?
C226 C221 C201 121.0(3) ?
C222 C221 C201 122.9(3) ?
C223 C222 C221 122.1(4) ?
C222 C223 C224 120.4(4) ?
C225 C224 C223 119.0(4) ?
C224 C225 C226 120.2(4) ?
C225 C226 C221 122.2(3) ?
C236 C231 C232 115.2(3) ?
C236 C231 C204 122.9(3) ?
C232 C231 C204 121.8(3) ?
C233 C232 C231 122.5(3) ?
C234 C233 C232 120.7(4) ?
C233 C234 C235 118.3(3) ?
C236 C235 C234 121.3(4) ?
C235 C236 C231 121.9(3) ?
C242 C241 C246 116.2(3) ?
C242 C241 C204 123.0(3) ?
C246 C241 C204 120.7(3) ?
C243 C242 C241 121.3(3) ?
C244 C243 C242 121.0(3) ?
C243 C244 C245 118.9(4) ?
C246 C245 C244 120.1(4) ?
C245 C246 C241 122.4(3) ?

loop_
_geom_bond_atom_site_label_1
_geom_bond_atom_site_label_2
_geom_bond_distance
_geom_bond_publ_flag
Li1 O12 2.049(7) yes
Li1 O22 2.103(7) yes
Li1 O2 2.108(7) yes
Li1 O25 2.116(7) yes
Li1 O5 2.156(8) yes
Li1 O15 2.225(7) yes
C1 O2 1.405(7) ?
O2 C3 1.404(6) ?
C3 C4 1.430(9) ?
C4 O5 1.379(6) ?
O5 C6 1.413(6) ?
C11 O12 1.415(6) ?
O12 C13 1.427(7) ?
C13 C14 1.472(10) ?
C14 O15 1.412(7) ?
O15 C16 1.448(7) ?
C21 O22 1.428(5) ?
O22 C23 1.429(5) ?
C23 C24 1.494(6) ?
C24 O25 1.431(4) ?
O25 C26 1.427(5) ?
Li2 O52 2.075(8) yes
Li2 O45 2.110(7) yes
Li2 O32 2.123(7) yes
Li2 O55 2.146(7) yes
Li2 O42 2.146(7) yes
Li2 O35 2.200(8) yes
C31 O32 1.392(6) ?
O32 C33 1.428(6) ?
C33 C34 1.536(7) ?
C34 O35 1.442(5) ?
O35 C36 1.413(6) ?
C41 O42 1.439(6) ?
O42 C43 1.397(6) ?
C43 C44 1.440(8) ?
C44 O45 1.417(5) ?
O45 C46 1.408(5) ?
C51 O52 1.415(5) ?
O52 C53 1.434(5) ?
C53 C54 1.515(7) ?
C54 O55 1.402(6) ?
O55 C56 1.428(6) ?
C101 C102 1.413(5) yes
C101 C111 1.457(6) yes
C101 C121 1.480(5) yes
C102 C103 1.379(6) yes
C103 C104 1.420(5) yes
C104 C131 1.453(6) yes
C104 C141 1.474(6) yes
C111 C112 1.415(6) ?
C111 C116 1.426(5) ?
C112 C113 1.390(6) ?
C113 C114 1.403(6) ?
C114 C115 1.383(6) ?
C115 C116 1.380(5) ?
C121 C126 1.410(5) ?
C121 C122 1.419(5) ?
C122 C123 1.375(5) ?
C123 C124 1.393(6) ?
C124 C125 1.390(6) ?
C125 C126 1.384(6) ?
C131 C136 1.409(6) ?
C131 C132 1.435(6) ?
C132 C133 1.387(6) ?
C133 C134 1.378(6) ?
C134 C135 1.393(6) ?
C135 C136 1.393(6) ?
C141 C142 1.395(6) ?
C141 C146 1.423(5) ?
C142 C143 1.385(6) ?
C143 C144 1.386(6) ?
C144 C145 1.388(6) ?
C145 C146 1.381(6) ?
C201 C202 1.395(5) yes
C201 C221 1.473(5) yes
C201 C211 1.475(5) yes
C202 C203 1.403(4) yes
C203 C204 1.423(5) yes
C204 C231 1.462(5) yes
C204 C241 1.468(5) yes
C211 C212 1.409(5) ?
C211 C216 1.411(5) ?
C212 C213 1.383(5) ?
C213 C214 1.396(6) ?
C214 C215 1.387(6) ?
C215 C216 1.386(5) ?
C221 C226 1.398(5) ?
C221 C222 1.419(5) ?
C222 C223 1.373(5) ?
C223 C224 1.395(6) ?
C224 C225 1.388(6) ?
C225 C226 1.389(6) ?
C231 C236 1.413(5) ?
C231 C232 1.416(5) ?
C232 C233 1.387(5) ?
C233 C234 1.382(6) ?
C234 C235 1.390(6) ?
C235 C236 1.383(5) ?
C241 C242 1.406(5) ?
C241 C246 1.409(5) ?
C242 C243 1.389(5) ?
C243 C244 1.384(6) ?
C244 C245 1.389(6) ?
C245 C246 1.379(6) ?

loop_
_geom_torsion_atom_site_label_1
_geom_torsion_atom_site_label_2
_geom_torsion_atom_site_label_3
_geom_torsion_atom_site_label_4
_geom_torsion
_geom_torsion_publ_flag
O12 Li1 O2 C1 -71.0(5) ?
O22 Li1 O2 C1 97.2(5) ?
O25 Li1 O2 C1 155.1(12) ?
O5 Li1 O2 C1 -163.9(4) ?
O15 Li1 O2 C1 7.1(5) ?
O12 Li1 O2 C3 90.2(4) ?
O22 Li1 O2 C3 -101.6(4) ?
O25 Li1 O2 C3 -43.7(14) ?
O5 Li1 O2 C3 -2.7(4) ?
O15 Li1 O2 C3 168.3(4) ?
C1 O2 C3 C4 -174.7(5) ?
Li1 O2 C3 C4 21.6(6) ?
O2 C3 C4 O5 -37.0(7) y
C3 C4 O5 C6 -173.0(5) ?
C3 C4 O5 Li1 34.4(6) ?
O12 Li1 O5 C4 -114.8(4) ?
O22 Li1 O5 C4 73.7(4) ?
O2 Li1 O5 C4 -17.3(4) ?
O25 Li1 O5 C4 152.0(4) ?
O15 Li1 O5 C4 -64.1(18) ?
O12 Li1 O5 C6 96.0(4) ?
O22 Li1 O5 C6 -75.5(5) ?
O2 Li1 O5 C6 -166.5(4) ?
O25 Li1 O5 C6 2.9(5) ?
O15 Li1 O5 C6 146.8(16) ?
O22 Li1 O12 C11 162.0(12) ?
O2 Li1 O12 C11 -63.8(5) ?
O25 Li1 O12 C11 104.5(4) ?
O5 Li1 O12 C11 12.7(5) ?
O15 Li1 O12 C11 -157.5(4) ?
O22 Li1 O12 C13 -59.0(14) ?
O2 Li1 O12 C13 75.1(5) ?
O25 Li1 O12 C13 -116.6(4) ?
O5 Li1 O12 C13 151.6(4) ?
O15 Li1 O12 C13 -18.6(4) ?
C11 O12 C13 C14 -172.4(4) ?
Li1 O12 C13 C14 44.9(6) ?
O12 C13 C14 O15 -54.6(6) y
C13 C14 O15 C16 -179.7(4) ?
C13 C14 O15 Li1 37.6(5) ?
O12 Li1 O15 C14 -11.2(4) ?
O22 Li1 O15 C14 158.2(4) ?
O2 Li1 O15 C14 -108.6(4) ?
O25 Li1 O15 C14 80.1(4) ?
O5 Li1 O15 C14 -63.4(18) ?
O12 Li1 O15 C16 -148.3(4) ?
O22 Li1 O15 C16 21.0(5) ?
O2 Li1 O15 C16 114.2(4) ?
O25 Li1 O15 C16 -57.1(5) ?
O5 Li1 O15 C16 159.4(16) ?
O12 Li1 O22 C21 142.5(12) ?
O2 Li1 O22 C21 7.9(5) ?
O25 Li1 O22 C21 -158.1(4) ?
O5 Li1 O22 C21 -68.4(5) ?
O15 Li1 O22 C21 103.3(5) ?
O12 Li1 O22 C23 -73.3(14) ?
O2 Li1 O22 C23 152.0(3) ?
O25 Li1 O22 C23 -13.9(3) ?
O5 Li1 O22 C23 75.7(4) ?
O15 Li1 O22 C23 -112.6(3) ?
C21 O22 C23 C24 -170.6(4) ?
Li1 O22 C23 C24 39.7(4) ?
O22 C23 C24 O25 -52.6(4) y
C23 C24 O25 C26 -175.4(4) ?
C23 C24 O25 Li1 40.7(4) ?
O12 Li1 O25 C26 11.9(5) ?
O22 Li1 O25 C26 -153.8(3) ?
O2 Li1 O25 C26 146.4(12) ?
O5 Li1 O25 C26 106.8(4) ?
O15 Li1 O25 C26 -65.8(4) ?
O12 Li1 O25 C24 150.2(3) ?
O22 Li1 O25 C24 -15.5(3) ?
O2 Li1 O25 C24 -75.2(13) ?
O5 Li1 O25 C24 -114.9(3) ?
O15 Li1 O25 C24 72.5(3) ?
O52 Li2 O32 C31 -103.4(5) ?
O45 Li2 O32 C31 -9.1(6) ?
O55 Li2 O32 C31 -161.0(12) ?
O42 Li2 O32 C31 68.7(5) ?
O35 Li2 O32 C31 159.2(4) ?
O52 Li2 O32 C33 119.4(3) ?
O45 Li2 O32 C33 -146.4(3) ?
O55 Li2 O32 C33 61.8(14) ?
O42 Li2 O32 C33 -68.6(3) ?
O35 Li2 O32 C33 21.9(3) ?
C31 O32 C33 C34 165.5(4) ?
Li2 O32 C33 C34 -49.3(4) ?
O32 C33 C34 O35 57.4(5) y
C33 C34 O35 C36 177.5(5) ?
C33 C34 O35 Li2 -35.8(4) ?
O52 Li2 O35 C36 58.3(5) ?
O45 Li2 O35 C36 -124.3(18) ?
O32 Li2 O35 C36 148.0(5) ?
O55 Li2 O35 C36 -20.8(5) ?
O42 Li2 O35 C36 -119.2(5) ?
O52 Li2 O35 C34 -80.4(4) ?
O45 Li2 O35 C34 96.9(19) ?
O32 Li2 O35 C34 9.2(3) ?
O55 Li2 O35 C34 -159.5(3) ?
O42 Li2 O35 C34 102.1(3) ?
O52 Li2 O42 C43 7.(3) ?
O45 Li2 O42 C43 -10.0(4) ?
O32 Li2 O42 C43 -110.0(4) ?
O55 Li2 O42 C43 83.6(4) ?
O35 Li2 O42 C43 171.0(4) ?
O52 Li2 O42 C41 -143.(2) ?
O45 Li2 O42 C41 -159.9(4) ?
O32 Li2 O42 C41 100.1(5) ?
O55 Li2 O42 C41 -66.3(5) ?
O35 Li2 O42 C41 21.2(5) ?
C41 O42 C43 C44 -174.1(5) ?
Li2 O42 C43 C44 31.5(6) ?
O42 C43 C44 O45 -44.2(7) y
C43 C44 O45 C46 -173.5(4) ?
C43 C44 O45 Li2 34.9(6) ?
O52 Li2 O45 C46 22.2(5) ?
O32 Li2 O45 C46 -69.7(5) ?
O55 Li2 O45 C46 102.0(4) ?
O42 Li2 O45 C46 -160.5(4) ?
O35 Li2 O45 C46 -155.2(17) ?
O52 Li2 O45 C44 169.1(3) ?
O32 Li2 O45 C44 77.3(4) ?
O55 Li2 O45 C44 -111.0(4) ?
O42 Li2 O45 C44 -13.5(4) ?
O35 Li2 O45 C44 -8.(2) ?
O45 Li2 O52 C51 -115.9(4) ?
O32 Li2 O52 C51 -15.4(5) ?
O55 Li2 O52 C51 149.4(4) ?
O42 Li2 O52 C51 -133.(2) ?
O35 Li2 O52 C51 63.5(5) ?
O45 Li2 O52 C53 105.0(4) ?
O32 Li2 O52 C53 -154.5(3) ?
O55 Li2 O52 C53 10.3(4) ?
O42 Li2 O52 C53 88.(3) ?
O35 Li2 O52 C53 -75.6(4) ?
C51 O52 C53 C54 176.0(4) ?
Li2 O52 C53 C54 -37.6(5) ?
O52 C53 C54 O55 57.6(5) y
C53 C54 O55 C56 174.4(4) ?
C53 C54 O55 Li2 -47.6(4) ?
O52 Li2 O55 C54 21.2(3) ?
O45 Li2 O55 C54 -71.8(3) ?
O32 Li2 O55 C54 80.4(13) ?
O42 Li2 O55 C54 -150.0(3) ?
O35 Li2 O55 C54 119.4(3) ?
O52 Li2 O55 C56 152.0(4) ?
O45 Li2 O55 C56 58.9(5) ?
O32 Li2 O55 C56 -148.9(12) ?
O42 Li2 O55 C56 -19.2(5) ?
O35 Li2 O55 C56 -109.9(4) ?
C111 C101 C102 C103 -170.6(4) ?
C121 C101 C102 C103 11.1(6) ?
C101 C102 C103 C104 -177.4(4) ?
C102 C103 C104 C131 168.0(4) ?
C102 C103 C104 C141 -15.2(6) ?
C102 C101 C111 C112 19.9(5) ?
C121 C101 C111 C112 -161.7(4) ?
C102 C101 C111 C116 -156.5(3) ?
C121 C101 C111 C116 21.8(5) ?
C116 C111 C112 C113 3.3(6) ?
C101 C111 C112 C113 -173.3(4) ?
C111 C112 C113 C114 -2.7(6) ?
C112 C113 C114 C115 0.2(6) ?
C113 C114 C115 C116 1.5(6) ?
C114 C115 C116 C111 -0.7(6) ?
C112 C111 C116 C115 -1.7(5) ?
C101 C111 C116 C115 175.1(3) ?
C102 C101 C121 C126 39.2(5) ?
C111 C101 C121 C126 -139.1(4) ?
C102 C101 C121 C122 -142.2(4) ?
C111 C101 C121 C122 39.5(5) ?
C126 C121 C122 C123 -0.4(5) ?
C101 C121 C122 C123 -179.2(3) ?
C121 C122 C123 C124 -1.4(6) ?
C122 C123 C124 C125 1.8(6) ?
C123 C124 C125 C126 -0.3(6) ?
C124 C125 C126 C121 -1.6(6) ?
C122 C121 C126 C125 1.9(5) ?
C101 C121 C126 C125 -179.3(4) ?
C103 C104 C131 C136 153.1(4) ?
C141 C104 C131 C136 -23.8(5) ?
C103 C104 C131 C132 -23.0(5) ?
C141 C104 C131 C132 160.1(4) ?
C136 C131 C132 C133 -1.2(6) ?
C104 C131 C132 C133 175.2(4) ?
C131 C132 C133 C134 1.4(6) ?
C132 C133 C134 C135 -0.5(6) ?
C133 C134 C135 C136 -0.5(6) ?
C134 C135 C136 C131 0.8(6) ?
C132 C131 C136 C135 0.1(5) ?
C104 C131 C136 C135 -176.3(3) ?
C103 C104 C141 C142 -34.7(5) ?
C131 C104 C141 C142 142.0(4) ?
C103 C104 C141 C146 147.8(4) ?
C131 C104 C141 C146 -35.4(5) ?
C146 C141 C142 C143 1.2(5) ?
C104 C141 C142 C143 -176.4(3) ?
C141 C142 C143 C144 0.9(6) ?
C142 C143 C144 C145 -1.7(6) ?
C143 C144 C145 C146 0.4(6) ?
C144 C145 C146 C141 1.9(6) ?
C142 C141 C146 C145 -2.6(5) ?
C104 C141 C146 C145 175.0(3) ?
C221 C201 C202 C203 9.8(5) ?
C211 C201 C202 C203 -172.1(3) ?
C201 C202 C203 C204 -177.2(4) ?
C202 C203 C204 C231 170.3(3) ?
C202 C203 C204 C241 -12.6(5) ?
C202 C201 C211 C212 25.0(5) ?
C221 C201 C211 C212 -156.9(3) ?
C202 C201 C211 C216 -153.5(3) ?
C221 C201 C211 C216 24.6(5) ?
C216 C211 C212 C213 0.4(5) ?
C201 C211 C212 C213 -178.1(3) ?
C211 C212 C213 C214 -0.7(6) ?
C212 C213 C214 C215 0.9(6) ?
C213 C214 C215 C216 -1.0(6) ?
C214 C215 C216 C211 0.9(6) ?
C212 C211 C216 C215 -0.5(5) ?
C201 C211 C216 C215 178.1(3) ?
C202 C201 C221 C226 37.8(5) ?
C211 C201 C221 C226 -140.3(3) ?
C202 C201 C221 C222 -139.7(3) ?
C211 C201 C221 C222 42.2(4) ?
C226 C221 C222 C223 -1.6(5) ?
C201 C221 C222 C223 176.0(3) ?
C221 C222 C223 C224 -0.9(5) ?
C222 C223 C224 C225 2.3(5) ?
C223 C224 C225 C226 -1.2(5) ?
C224 C225 C226 C221 -1.4(5) ?
C222 C221 C226 C225 2.7(5) ?
C201 C221 C226 C225 -174.9(3) ?
C203 C204 C231 C236 -19.7(5) ?
C241 C204 C231 C236 163.2(3) ?
C203 C204 C231 C232 157.5(3) ?
C241 C204 C231 C232 -19.6(5) ?
C236 C231 C232 C233 1.7(5) ?
C204 C231 C232 C233 -175.7(3) ?
C231 C232 C233 C234 -0.4(6) ?
C232 C233 C234 C235 -0.7(6) ?
C233 C234 C235 C236 0.4(6) ?
C234 C235 C236 C231 1.0(6) ?
C232 C231 C236 C235 -2.0(5) ?
C204 C231 C236 C235 175.4(3) ?
C203 C204 C241 C242 141.5(3) ?
C231 C204 C241 C242 -41.5(5) ?
C203 C204 C241 C246 -39.0(5) ?
C231 C204 C241 C246 138.0(3) ?
C246 C241 C242 C243 -0.7(5) ?
C204 C241 C242 C243 178.8(3) ?
C241 C242 C243 C244 2.1(5) ?
C242 C243 C244 C245 -1.7(5) ?
C243 C244 C245 C246 0.1(6) ?
C244 C245 C246 C241 1.3(5) ?
C242 C241 C246 C245 -0.9(5) ?
C204 C241 C246 C245 179.5(3) ?
